data_1521249
loop_
_publ_author_name
'Johnson, G.M.'
'Parise, J.B.'
'Lee, Y.-J.'
'Tripathi, A.'

_publ_section_title
;
 Structural studies of hydrated germanium X-type zeolite via Rietveld
 analysis of synchrotron powder X-ray diffraction data
;
_journal_name_full 'Microporous and Mesoporous Materials'
_journal_page_first 195
_journal_page_last 204
_journal_volume 31
_journal_year 1999
_chemical_formula_sum 'Al96 Ge96 Na51.04 O822.08'
_chemical_name_systematic 'Na96 (Al96 Ge96 O384) (H2 O)438.08'
_space_group_IT_number 203
_symmetry_space_group_name_Hall '-F 2uv 2vw 3'
_symmetry_space_group_name_H-M 'F d -3 :2'
_cell_angle_alpha 90
_cell_angle_beta 90
_cell_angle_gamma 90
_cell_formula_units_Z 1
_cell_length_a 25.589
_cell_length_b 25.589
_cell_length_c 25.589
_cell_volume 16755.598
_citation_journal_id_ASTM MIMMFJ
_cod_data_source_file Johnson_MIMMFJ_1999_473.cif
_cod_data_source_block Al96Ge96Na51.04O822.08
_cod_original_cell_volume 16755.6
_cod_database_code 1521249

loop_
_symmetry_equiv_pos_as_xyz
x,y,z
-x+1/4,-y+1/4,z
x,-y+1/4,-z+1/4
-x+1/4,y,-z+1/4
z,x,y
-z+1/4,-x+1/4,y
z,-x+1/4,-y+1/4
-z+1/4,x,-y+1/4
y,z,x
y,-z+1/4,-x+1/4
-y+1/4,z,-x+1/4
-y+1/4,-z+1/4,x
-x,-y,-z
x-1/4,y-1/4,-z
-x,y-1/4,z-1/4
x-1/4,-y,z-1/4
-z,-x,-y
z-1/4,x-1/4,-y
-z,x-1/4,y-1/4
z-1/4,-x,y-1/4
-y,-z,-x
-y,z-1/4,x-1/4
y-1/4,-z,x-1/4
y-1/4,z-1/4,-x
x,y+1/2,z+1/2
-x+1/4,-y+3/4,z+1/2
x,-y+3/4,-z+3/4
-x+1/4,y+1/2,-z+3/4
z,x+1/2,y+1/2
-z+1/4,-x+3/4,y+1/2
z,-x+3/4,-y+3/4
-z+1/4,x+1/2,-y+3/4
y,z+1/2,x+1/2
y,-z+3/4,-x+3/4
-y+1/4,z+1/2,-x+3/4
-y+1/4,-z+3/4,x+1/2
-x,-y+1/2,-z+1/2
x-1/4,y+1/4,-z+1/2
-x,y+1/4,z+1/4
x-1/4,-y+1/2,z+1/4
-z,-x+1/2,-y+1/2
z-1/4,x+1/4,-y+1/2
-z,x+1/4,y+1/4
z-1/4,-x+1/2,y+1/4
-y,-z+1/2,-x+1/2
-y,z+1/4,x+1/4
y-1/4,-z+1/2,x+1/4
y-1/4,z+1/4,-x+1/2
x+1/2,y,z+1/2
-x+3/4,-y+1/4,z+1/2
x+1/2,-y+1/4,-z+3/4
-x+3/4,y,-z+3/4
z+1/2,x,y+1/2
-z+3/4,-x+1/4,y+1/2
z+1/2,-x+1/4,-y+3/4
-z+3/4,x,-y+3/4
y+1/2,z,x+1/2
y+1/2,-z+1/4,-x+3/4
-y+3/4,z,-x+3/4
-y+3/4,-z+1/4,x+1/2
-x+1/2,-y,-z+1/2
x+1/4,y-1/4,-z+1/2
-x+1/2,y-1/4,z+1/4
x+1/4,-y,z+1/4
-z+1/2,-x,-y+1/2
z+1/4,x-1/4,-y+1/2
-z+1/2,x-1/4,y+1/4
z+1/4,-x,y+1/4
-y+1/2,-z,-x+1/2
-y+1/2,z-1/4,x+1/4
y+1/4,-z,x+1/4
y+1/4,z-1/4,-x+1/2
x+1/2,y+1/2,z
-x+3/4,-y+3/4,z
x+1/2,-y+3/4,-z+1/4
-x+3/4,y+1/2,-z+1/4
z+1/2,x+1/2,y
-z+3/4,-x+3/4,y
z+1/2,-x+3/4,-y+1/4
-z+3/4,x+1/2,-y+1/4
y+1/2,z+1/2,x
y+1/2,-z+3/4,-x+1/4
-y+3/4,z+1/2,-x+1/4
-y+3/4,-z+3/4,x
-x+1/2,-y+1/2,-z
x+1/4,y+1/4,-z
-x+1/2,y+1/4,z-1/4
x+1/4,-y+1/2,z-1/4
-z+1/2,-x+1/2,-y
z+1/4,x+1/4,-y
-z+1/2,x+1/4,y-1/4
z+1/4,-x+1/2,y-1/4
-y+1/2,-z+1/2,-x
-y+1/2,z+1/4,x-1/4
y+1/4,-z+1/2,x-1/4
y+1/4,z+1/4,-x

loop_
_atom_site_label
_atom_site_type_symbol
_atom_site_fract_x
_atom_site_fract_y
_atom_site_fract_z
_atom_site_occupancy
_atom_site_U_iso_or_equiv
O7 O-2 0.273 0.273 0.273 0.28 0.0
Na3 Na+1 0.2431 0.2431 0.2431 0.72 0.0
O10 O-2 0.231 0.215 0.416 0.8 0.0
Na1 Na+1 0 0 0 0.95 0.0
O2 O-2 -0.0035 -0.0022 0.1488 1 0.0
O5 O-2 0.083 0.083 0.167 0.45 0.0
O13 O-2 0.311 0.405 0.186 0.92 0.0
O8 O-2 0.354 0.342 0.185 0.71 0.0
O12 O-2 0.352 0.349 0.305 0.48 0.0
O6 O-2 0.241 0.307 0.322 0.53 0.0
Ge1 Ge+4 0.94763 0.12354 0.03562 1 0.0
O11 O-2 0.241 0.377 0.28 0.53 0.0
O1 O-2 0.8923 0.0026 0.1066 1 0.0
O9 O-2 0.302 0.312 0.43 0.35 0.0
O4 O-2 -0.0744 0.0791 0.1705 1 0.0
O3 O-2 -0.0289 0.0679 0.0672 1 0.0
Na2 Na+1 0.0715 0.0715 0.0715 0.4 0.0
Al1 Al+3 0.94812 0.03697 0.12261 1 0.0
